data_2233373
loop_
_publ_author_name
'Yi, Long-tao'
'Liu, Zhi-qiang'

_publ_section_title
;
 1,3-Dimethyl
 5-(4,4,5,5-tetramethyl-1,3,2-dioxaborolan-2-yl)benzene-1,3-dicarboxylate
;
_journal_coeditor_code BT5730
_journal_issue 2
_journal_name_full 'Acta Crystallographica Section E'
_journal_page_first o275
_journal_paper_doi 10.1107/S1600536811054559
_journal_volume 68
_journal_year 2012
_chemical_formula_iupac 'C16 H21 B O6'
_chemical_formula_moiety 'C16 H21 B O6'
_chemical_formula_sum 'C16 H21 B O6'
_chemical_formula_weight 320.14
_chemical_name_systematic
;
1,3-Dimethyl
5-(4,4,5,5-tetramethyl-1,3,2-dioxaborolan-2-yl)benzene-1,3-dicarboxylate
;
_space_group_IT_number 61
_symmetry_cell_setting orthorhombic
_symmetry_space_group_name_Hall '-P 2ac 2ab'
_symmetry_space_group_name_H-M 'P b c a'
_atom_sites_solution_hydrogens geom
_atom_sites_solution_primary direct
_atom_sites_solution_secondary difmap
_audit_creation_method SHELXL-97
_cell_angle_alpha 90.00
_cell_angle_beta 90.00
_cell_angle_gamma 90.00
_cell_formula_units_Z 8
_cell_length_a 7.2163(2)
_cell_length_b 20.9627(4)
_cell_length_c 22.4624(4)
_cell_measurement_reflns_used 3703
_cell_measurement_temperature 296(2)
_cell_measurement_theta_max 20.580
_cell_measurement_theta_min 2.658
_cell_volume 3397.96(13)
_computing_cell_refinement 'SAINT   (Bruker, 2005)'
_computing_data_collection 'APEX2 (Bruker, 2005)'
_computing_data_reduction 'SAINT (Bruker, 2005)'
_computing_molecular_graphics 'XP in SHELXTL (Sheldrick, 2008)'
_computing_publication_material 'SHELXL97 (Sheldrick, 2008)'
_computing_structure_refinement 'SHELXL97 (Sheldrick, 2008)'
_computing_structure_solution 'SHELXS97 (Sheldrick, 2008)'
_diffrn_ambient_temperature 296(2)
_diffrn_measured_fraction_theta_full 0.988
_diffrn_measured_fraction_theta_max 0.988
_diffrn_measurement_device_type 'Bruker APEXII CCD'
_diffrn_measurement_method '\f and \w scans'
_diffrn_radiation_monochromator graphite
_diffrn_radiation_source 'fine-focus sealed tube'
_diffrn_radiation_type MoK\a
_diffrn_radiation_wavelength 0.71073
_diffrn_reflns_av_R_equivalents 0.0429
_diffrn_reflns_av_sigmaI/netI 0.0394
_diffrn_reflns_limit_h_max 9
_diffrn_reflns_limit_h_min -9
_diffrn_reflns_limit_k_max 26
_diffrn_reflns_limit_k_min -27
_diffrn_reflns_limit_l_max 29
_diffrn_reflns_limit_l_min -27
_diffrn_reflns_number 22413
_diffrn_reflns_theta_full 27.51
_diffrn_reflns_theta_max 27.51
_diffrn_reflns_theta_min 1.81
_diffrn_standards_number 0
_exptl_absorpt_coefficient_mu 0.094
_exptl_absorpt_correction_T_max 0.9815
_exptl_absorpt_correction_T_min 0.7660
_exptl_absorpt_correction_type multi-scan
_exptl_absorpt_process_details '(SADABS; Bruker, 2005)'
_exptl_crystal_colour colourless
_exptl_crystal_density_diffrn 1.252
_exptl_crystal_density_method 'not measured'
_exptl_crystal_description pod
_exptl_crystal_F_000 1360
_exptl_crystal_size_max 1.00
_exptl_crystal_size_mid 0.40
_exptl_crystal_size_min 0.20
_refine_diff_density_max 0.178
_refine_diff_density_min -0.144
_refine_ls_extinction_coef 0.0031(5)
_refine_ls_extinction_expression Fc^*^=kFc[1+0.001xFc^2^\l^3^/sin(2\q)]^-1/4^
_refine_ls_extinction_method 'SHELXL97 (Sheldrick, 2008)'
_refine_ls_goodness_of_fit_ref 1.012
_refine_ls_hydrogen_treatment constr
_refine_ls_matrix_type full
_refine_ls_number_parameters 215
_refine_ls_number_reflns 3864
_refine_ls_number_restraints 0
_refine_ls_restrained_S_all 1.012
_refine_ls_R_factor_all 0.0931
_refine_ls_R_factor_gt 0.0462
_refine_ls_shift/su_max 0.000
_refine_ls_shift/su_mean 0.000
_refine_ls_structure_factor_coef Fsqd
_refine_ls_weighting_details 'calc w=1/[\s^2^(Fo^2^)+(0.0653P)^2^+0.3179P] where P=(Fo^2^+2Fc^2^)/3'
_refine_ls_weighting_scheme calc
_refine_ls_wR_factor_gt 0.1161
_refine_ls_wR_factor_ref 0.1419
_reflns_number_gt 2177
_reflns_number_total 3864
_reflns_threshold_expression I>2\s(I)
_cod_data_source_file bt5730.cif
_cod_data_source_block I
_cod_database_code 2233373
_cod_database_fobs_code 2233373

loop_
_symmetry_equiv_pos_as_xyz
'x, y, z'
'x+1/2, -y+1/2, -z'
'-x, y+1/2, -z+1/2'
'-x+1/2, -y, z+1/2'
'-x, -y, -z'
'-x-1/2, y-1/2, z'
'x, -y-1/2, z-1/2'
'x-1/2, y, -z-1/2'

loop_
_atom_site_type_symbol
_atom_site_label
_atom_site_fract_x
_atom_site_fract_y
_atom_site_fract_z
_atom_site_U_iso_or_equiv
_atom_site_adp_type
_atom_site_calc_flag
_atom_site_refinement_flags
_atom_site_occupancy
_atom_site_symmetry_multiplicity
O O1 0.67152(17) 0.13558(5) 0.42187(5) 0.0525(4) Uani d . 1 1
O O2 0.6570(2) 0.16197(6) 0.20099(6) 0.0739(5) Uani d . 1 1
O O3 0.74902(17) 0.03889(5) 0.46030(5) 0.0484(3) Uani d . 1 1
O O4 0.6855(2) 0.08265(7) 0.13639(6) 0.0817(5) Uani d . 1 1
O O5 0.8187(2) -0.14641(6) 0.32004(7) 0.0785(5) Uani d . 1 1
O O6 0.8121(3) -0.13786(7) 0.22123(7) 0.0903(6) Uani d . 1 1
C C1 0.4427(3) 0.13373(9) 0.49842(10) 0.0679(6) Uani d . 1 1
H H1A 0.3750 0.1642 0.4751 0.102 Uiso calc R 1 1
H H1B 0.4192 0.1411 0.5399 0.102 Uiso calc R 1 1
H H1C 0.4037 0.0914 0.4880 0.102 Uiso calc R 1 1
C C2 0.6479(2) 0.14086(7) 0.48620(8) 0.0439(4) Uani d . 1 1
C C3 0.7180(2) 0.04498(8) 0.34685(7) 0.0452(4) Uani d . 1 1
C C4 0.6938(2) 0.08372(9) 0.29731(8) 0.0474(4) Uani d . 1 1
H H4 0.6698 0.1269 0.3028 0.057 Uiso calc R 1 1
C C5 0.7043(2) 0.05958(8) 0.23990(8) 0.0462(4) Uani d . 1 1
C C6 0.6823(3) 0.10082(9) 0.18671(9) 0.0546(5) Uani d . 1 1
C C7 0.6358(4) 0.20504(11) 0.15139(9) 0.0952(9) Uani d . 1 1
H H7A 0.7436 0.2027 0.1264 0.143 Uiso calc R 1 1
H H7B 0.6216 0.2478 0.1659 0.143 Uiso calc R 1 1
H H7C 0.5282 0.1933 0.1288 0.143 Uiso calc R 1 1
C C8 0.9702(3) 0.10025(10) 0.51525(9) 0.0702(6) Uani d . 1 1
H H8A 1.0391 0.0619 0.5225 0.105 Uiso calc R 1 1
H H8B 0.9880 0.1293 0.5478 0.105 Uiso calc R 1 1
H H8C 1.0128 0.1197 0.4790 0.105 Uiso calc R 1 1
C C9 0.7647(3) 0.08423(8) 0.50955(7) 0.0461(4) Uani d . 1 1
C C10 0.7157(3) 0.20608(8) 0.50516(9) 0.0651(6) Uani d . 1 1
H H10A 0.8413 0.2118 0.4922 0.098 Uiso calc R 1 1
H H10B 0.7102 0.2094 0.5477 0.098 Uiso calc R 1 1
H H10C 0.6386 0.2383 0.4876 0.098 Uiso calc R 1 1
C C11 0.7376(3) -0.00497(9) 0.23160(8) 0.0515(5) Uani d . 1 1
H H11 0.7437 -0.0216 0.1933 0.062 Uiso calc R 1 1
C C12 0.7619(2) -0.04497(8) 0.28033(8) 0.0481(5) Uani d . 1 1
C C13 0.7995(3) -0.11372(10) 0.26942(10) 0.0621(6) Uani d . 1 1
C C14 0.8615(5) -0.21352(10) 0.31398(12) 0.1040(9) Uani d . 1 1
H H14A 0.7605 -0.2348 0.2945 0.156 Uiso calc R 1 1
H H14B 0.8803 -0.2318 0.3527 0.156 Uiso calc R 1 1
H H14C 0.9721 -0.2184 0.2907 0.156 Uiso calc R 1 1
C C15 0.7531(2) -0.01959(8) 0.33725(8) 0.0488(5) Uani d . 1 1
H H15 0.7709 -0.0463 0.3698 0.059 Uiso calc R 1 1
C C16 0.6931(4) 0.05342(10) 0.56561(9) 0.0764(7) Uani d . 1 1
H H16A 0.5692 0.0383 0.5591 0.115 Uiso calc R 1 1
H H16B 0.6928 0.0841 0.5973 0.115 Uiso calc R 1 1
H H16C 0.7717 0.0182 0.5761 0.115 Uiso calc R 1 1
B B1 0.7131(3) 0.07327(9) 0.41089(9) 0.0421(5) Uani d . 1 1

loop_
_atom_site_aniso_label
_atom_site_aniso_U_11
_atom_site_aniso_U_22
_atom_site_aniso_U_33
_atom_site_aniso_U_12
_atom_site_aniso_U_13
_atom_site_aniso_U_23
O1 0.0751(9) 0.0423(7) 0.0400(7) 0.0040(6) -0.0016(6) -0.0003(5)
O2 0.1243(13) 0.0555(9) 0.0418(8) -0.0010(8) -0.0037(8) 0.0037(6)
O3 0.0700(9) 0.0377(6) 0.0375(7) 0.0065(5) -0.0026(6) -0.0054(5)
O4 0.1359(14) 0.0728(10) 0.0364(8) 0.0053(9) 0.0016(8) -0.0029(7)
O5 0.1204(13) 0.0542(9) 0.0610(10) 0.0147(8) 0.0004(9) -0.0028(7)
O6 0.1523(17) 0.0612(9) 0.0573(10) 0.0077(9) 0.0085(10) -0.0174(7)
C1 0.0513(12) 0.0673(13) 0.0853(16) 0.0041(10) 0.0048(11) -0.0188(11)
C2 0.0520(11) 0.0382(9) 0.0417(10) 0.0004(7) 0.0012(8) -0.0070(7)
C3 0.0483(10) 0.0526(10) 0.0349(10) -0.0010(8) 0.0002(8) -0.0016(8)
C4 0.0514(11) 0.0490(10) 0.0419(10) -0.0024(8) 0.0019(8) -0.0032(8)
C5 0.0492(11) 0.0538(11) 0.0357(10) -0.0045(8) 0.0019(8) -0.0023(8)
C6 0.0643(13) 0.0580(12) 0.0415(12) -0.0046(9) 0.0020(9) -0.0024(9)
C7 0.165(3) 0.0633(14) 0.0578(15) 0.0008(15) -0.0084(15) 0.0172(12)
C8 0.0604(14) 0.0768(14) 0.0736(15) 0.0113(10) -0.0213(11) -0.0182(11)
C9 0.0623(12) 0.0421(9) 0.0337(10) 0.0029(8) -0.0058(8) -0.0074(7)
C10 0.0740(14) 0.0416(10) 0.0797(16) -0.0033(9) -0.0017(11) -0.0137(10)
C11 0.0601(12) 0.0596(11) 0.0349(10) -0.0051(9) 0.0023(8) -0.0088(9)
C12 0.0517(11) 0.0502(10) 0.0424(11) -0.0024(8) 0.0007(8) -0.0064(8)
C13 0.0777(15) 0.0574(12) 0.0514(13) -0.0001(10) 0.0035(11) -0.0059(10)
C14 0.163(3) 0.0530(14) 0.096(2) 0.0214(15) 0.0036(18) 0.0028(13)
C15 0.0546(11) 0.0509(11) 0.0410(10) -0.0012(8) 0.0001(8) -0.0019(8)
C16 0.128(2) 0.0618(13) 0.0393(12) 0.0006(12) 0.0063(12) 0.0024(10)
B1 0.0470(11) 0.0404(10) 0.0390(12) -0.0019(8) -0.0001(9) 0.0004(9)

loop_
_atom_type_symbol
_atom_type_description
_atom_type_scat_dispersion_real
_atom_type_scat_dispersion_imag
_atom_type_scat_source
C C 0.0033 0.0016 'International Tables Vol C Tables 4.2.6.8 and 6.1.1.4'
H H 0.0000 0.0000 'International Tables Vol C Tables 4.2.6.8 and 6.1.1.4'
O O 0.0106 0.0060 'International Tables Vol C Tables 4.2.6.8 and 6.1.1.4'
B B 0.0013 0.0007 'International Tables Vol C Tables 4.2.6.8 and 6.1.1.4'

loop_
_geom_angle_atom_site_label_1
_geom_angle_atom_site_label_2
_geom_angle_atom_site_label_3
_geom_angle
B1 O1 C2 106.12(12)
C6 O2 C7 115.49(16)
B1 O3 C9 106.86(13)
C13 O5 C14 116.17(17)
C2 C1 H1A 109.5
C2 C1 H1B 109.5
H1A C1 H1B 109.5
C2 C1 H1C 109.5
H1A C1 H1C 109.5
H1B C1 H1C 109.5
O1 C2 C10 108.03(14)
O1 C2 C1 106.63(14)
C10 C2 C1 110.76(15)
O1 C2 C9 102.36(12)
C10 C2 C9 114.95(15)
C1 C2 C9 113.30(15)
C4 C3 C15 117.82(16)
C4 C3 B1 121.00(16)
C15 C3 B1 121.15(16)
C5 C4 C3 121.65(17)
C5 C4 H4 119.2
C3 C4 H4 119.2
C11 C5 C4 119.35(16)
C11 C5 C6 118.62(16)
C4 C5 C6 122.02(16)
O4 C6 O2 122.50(18)
O4 C6 C5 125.10(18)
O2 C6 C5 112.40(16)
O2 C7 H7A 109.5
O2 C7 H7B 109.5
H7A C7 H7B 109.5
O2 C7 H7C 109.5
H7A C7 H7C 109.5
H7B C7 H7C 109.5
C9 C8 H8A 109.5
C9 C8 H8B 109.5
H8A C8 H8B 109.5
C9 C8 H8C 109.5
H8A C8 H8C 109.5
H8B C8 H8C 109.5
O3 C9 C16 109.10(14)
O3 C9 C8 106.34(14)
C16 C9 C8 110.94(17)
O3 C9 C2 101.54(12)
C16 C9 C2 115.20(16)
C8 C9 C2 112.88(15)
C2 C10 H10A 109.5
C2 C10 H10B 109.5
H10A C10 H10B 109.5
C2 C10 H10C 109.5
H10A C10 H10C 109.5
H10B C10 H10C 109.5
C5 C11 C12 120.31(16)
C5 C11 H11 119.8
C12 C11 H11 119.8
C15 C12 C11 119.27(17)
C15 C12 C13 122.17(17)
C11 C12 C13 118.56(17)
O6 C13 O5 123.02(19)
O6 C13 C12 124.89(19)
O5 C13 C12 112.09(17)
O5 C14 H14A 109.5
O5 C14 H14B 109.5
H14A C14 H14B 109.5
O5 C14 H14C 109.5
H14A C14 H14C 109.5
H14B C14 H14C 109.5
C12 C15 C3 121.59(17)
C12 C15 H15 119.2
C3 C15 H15 119.2
C9 C16 H16A 109.5
C9 C16 H16B 109.5
H16A C16 H16B 109.5
C9 C16 H16C 109.5
H16A C16 H16C 109.5
H16B C16 H16C 109.5
O3 B1 O1 113.93(15)
O3 B1 C3 123.55(16)
O1 B1 C3 122.52(16)

loop_
_geom_bond_atom_site_label_1
_geom_bond_atom_site_label_2
_geom_bond_distance
O1 B1 1.363(2)
O1 C2 1.459(2)
O2 C6 1.334(2)
O2 C7 1.442(2)
O3 B1 1.349(2)
O3 C9 1.4629(19)
O4 C6 1.193(2)
O5 C13 1.335(2)
O5 C14 1.447(2)
O6 C13 1.198(2)
C1 C2 1.514(3)
C1 H1A 0.9600
C1 H1B 0.9600
C1 H1C 0.9600
C2 C10 1.513(2)
C2 C9 1.547(2)
C3 C4 1.389(2)
C3 C15 1.394(2)
C3 B1 1.556(2)
C4 C5 1.387(2)
C4 H4 0.9300
C5 C11 1.387(3)
C5 C6 1.483(3)
C7 H7A 0.9600
C7 H7B 0.9600
C7 H7C 0.9600
C8 C9 1.526(3)
C8 H8A 0.9600
C8 H8B 0.9600
C8 H8C 0.9600
C9 C16 1.506(3)
C10 H10A 0.9600
C10 H10B 0.9600
C10 H10C 0.9600
C11 C12 1.390(2)
C11 H11 0.9300
C12 C15 1.386(2)
C12 C13 1.487(3)
C14 H14A 0.9600
C14 H14B 0.9600
C14 H14C 0.9600
C15 H15 0.9300
C16 H16A 0.9600
C16 H16B 0.9600
C16 H16C 0.9600

loop_
_geom_hbond_atom_site_label_D
_geom_hbond_atom_site_label_H
_geom_hbond_atom_site_label_A
_geom_hbond_site_symmetry_A
_geom_hbond_distance_DH
_geom_hbond_distance_HA
_geom_hbond_distance_DA
_geom_hbond_angle_DHA
C16 H16C O4 4_655 0.96 2.53 3.381(3) 148

loop_
_cod_related_entry_id
_cod_related_entry_database
_cod_related_entry_code
1 ChemSpider 26327980
